data_4335525
loop_
_publ_author_name
'Seul-Gi Lee'
'Ki-Min Park'
'Yoichi Habata'
'Shim Sung Lee'

_publ_section_title
;
 Endo- and Exocyclic Supramolecular Complexes of Mixed-Donor Macrocycles
 via [1:1] and [2:2] Cyclizations
;
_journal_name_full 'Inorganic Chemistry'
_journal_page_first 8416
_journal_page_last 8426
_journal_paper_doi 10.1021/ic400247q
_journal_volume 52
_journal_year 2013
_chemical_formula_moiety 'C54 H62 Ag2 N6 O4 S4, 4(N O3)'
_chemical_formula_sum 'C54 H62 Ag2 N10 O16 S4'
_chemical_formula_weight 1451.12
_chemical_name_systematic
; 
 ? 
;
_space_group_IT_number 14
_symmetry_cell_setting monoclinic
_symmetry_space_group_name_Hall '-P 2yn'
_symmetry_space_group_name_H-M 'P 1 21/n 1'
_atom_sites_solution_hydrogens geom
_atom_sites_solution_primary direct
_atom_sites_solution_secondary difmap
_audit_creation_method SHELXL-97
_cell_angle_alpha 90.00
_cell_angle_beta 94.546(5)
_cell_angle_gamma 90.00
_cell_formula_units_Z 2
_cell_length_a 13.3239(12)
_cell_length_b 10.9478(10)
_cell_length_c 20.3601(18)
_cell_measurement_reflns_used 1182
_cell_measurement_temperature 173(2)
_cell_measurement_theta_max 17.59
_cell_measurement_theta_min 2.66
_cell_volume 2960.5(5)
_computing_cell_refinement 'Bruker SAINT'
_computing_data_collection 'Bruker APEX2'
_computing_data_reduction 'Bruker SAINT'
_computing_molecular_graphics 'Bruker SHELXTL'
_computing_publication_material 'Bruker SHELXTL'
_computing_structure_refinement 'Bruker SHELXTL'
_computing_structure_solution 'Bruker SHELXTL'
_diffrn_ambient_temperature 173(2)
_diffrn_measured_fraction_theta_full 0.977
_diffrn_measured_fraction_theta_max 0.977
_diffrn_measurement_device_type 'Bruker APEX-II CCD'
_diffrn_measurement_method '\f and \w scans'
_diffrn_radiation_monochromator graphite
_diffrn_radiation_source 'fine-focus sealed tube'
_diffrn_radiation_type MoK\a
_diffrn_radiation_wavelength 0.71073
_diffrn_reflns_av_R_equivalents 0.1742
_diffrn_reflns_av_sigmaI/netI 0.1764
_diffrn_reflns_limit_h_max 15
_diffrn_reflns_limit_h_min -15
_diffrn_reflns_limit_k_max 12
_diffrn_reflns_limit_k_min -10
_diffrn_reflns_limit_l_max 22
_diffrn_reflns_limit_l_min -23
_diffrn_reflns_number 16248
_diffrn_reflns_theta_full 24.00
_diffrn_reflns_theta_max 24.00
_diffrn_reflns_theta_min 1.76
_exptl_absorpt_coefficient_mu 0.880
_exptl_absorpt_correction_T_max 0.9499
_exptl_absorpt_correction_T_min 0.8845
_exptl_absorpt_correction_type multi-scan
_exptl_absorpt_process_details SADABS
_exptl_crystal_colour colourless
_exptl_crystal_density_diffrn 1.628
_exptl_crystal_description block
_exptl_crystal_F_000 1484
_exptl_crystal_size_max 0.14
_exptl_crystal_size_mid 0.14
_exptl_crystal_size_min 0.06
_refine_diff_density_max 0.748
_refine_diff_density_min -0.535
_refine_diff_density_rms 0.111
_refine_ls_extinction_method none
_refine_ls_goodness_of_fit_ref 0.970
_refine_ls_hydrogen_treatment constr
_refine_ls_matrix_type full
_refine_ls_number_parameters 388
_refine_ls_number_reflns 4552
_refine_ls_number_restraints 0
_refine_ls_restrained_S_all 0.970
_refine_ls_R_factor_all 0.1567
_refine_ls_R_factor_gt 0.0604
_refine_ls_shift/su_max 0.000
_refine_ls_shift/su_mean 0.000
_refine_ls_structure_factor_coef Fsqd
_refine_ls_weighting_details 'calc w=1/[\s^2^(Fo^2^)+(0.0441P)^2^+0.0000P] where P=(Fo^2^+2Fc^2^)/3'
_refine_ls_weighting_scheme calc
_refine_ls_wR_factor_gt 0.1022
_refine_ls_wR_factor_ref 0.1330
_reflns_number_gt 2276
_reflns_number_total 4552
_reflns_threshold_expression >2sigma(I)
_cod_data_source_file ic400247q_si_002_5.cif
_cod_data_source_block 5
_cod_database_code 4335525

loop_
_symmetry_equiv_pos_as_xyz
'x, y, z'
'-x+1/2, y+1/2, -z+1/2'
'-x, -y, -z'
'x-1/2, -y-1/2, z-1/2'

loop_
_atom_site_label
_atom_site_type_symbol
_atom_site_fract_x
_atom_site_fract_y
_atom_site_fract_z
_atom_site_U_iso_or_equiv
_atom_site_adp_type
_atom_site_occupancy
_atom_site_symmetry_multiplicity
_atom_site_calc_flag
_atom_site_refinement_flags
Ag1 Ag 0.30867(5) 0.10958(7) 0.38244(3) 0.0388(2) Uani 1 1 d .
S1 S 0.14444(17) -0.0208(2) 0.36210(10) 0.0392(6) Uani 1 1 d .
S2 S 0.34590(17) 0.0155(2) 0.50077(10) 0.0365(6) Uani 1 1 d .
O1 O 0.4458(4) 0.2745(5) 0.4552(3) 0.0409(16) Uani 1 1 d .
O2 O 0.3214(4) -0.0151(5) 0.2628(2) 0.0352(15) Uani 1 1 d .
N1 N 0.4472(5) 0.1652(7) 0.3260(3) 0.0322(19) Uani 1 1 d .
N2 N -0.1277(5) 0.1203(6) 0.3923(3) 0.0373(18) Uani 1 1 d .
H2 H -0.1101 0.1975 0.3972 0.045 Uiso 1 1 d R
C1 C -0.2282(6) 0.0767(7) 0.4050(4) 0.036(2) Uani 1 1 d .
H1A H -0.2571 0.0297 0.3665 0.043 Uiso 1 1 calc R
H1B H -0.2727 0.1475 0.4113 0.043 Uiso 1 1 calc R
C2 C -0.0584(7) 0.0282(8) 0.3705(4) 0.042(3) Uani 1 1 d .
H2A H -0.0830 -0.0027 0.3264 0.051 Uiso 1 1 calc R
H2B H -0.0543 -0.0414 0.4016 0.051 Uiso 1 1 calc R
C3 C 0.0455(6) 0.0862(8) 0.3675(4) 0.043(3) Uani 1 1 d .
H3A H 0.0602 0.1369 0.4074 0.052 Uiso 1 1 calc R
H3B H 0.0438 0.1411 0.3288 0.052 Uiso 1 1 calc R
C4 C 0.1262(6) -0.0635(8) 0.2763(4) 0.040(2) Uani 1 1 d .
H4A H 0.1661 -0.1380 0.2693 0.048 Uiso 1 1 calc R
H4B H 0.0544 -0.0841 0.2659 0.048 Uiso 1 1 calc R
C5 C 0.1551(6) 0.0317(8) 0.2300(4) 0.030(2) Uani 1 1 d .
C6 C 0.0847(7) 0.0998(8) 0.1928(4) 0.041(2) Uani 1 1 d .
H6A H 0.0154 0.0905 0.1997 0.049 Uiso 1 1 calc R
C7 C 0.1121(7) 0.1815(9) 0.1454(4) 0.045(3) Uani 1 1 d .
H7A H 0.0624 0.2278 0.1204 0.054 Uiso 1 1 calc R
C8 C 0.2120(8) 0.1944(8) 0.1353(4) 0.043(3) Uani 1 1 d .
H8A H 0.2313 0.2473 0.1015 0.051 Uiso 1 1 calc R
C9 C 0.2853(6) 0.1311(7) 0.1737(4) 0.034(2) Uani 1 1 d .
H9A H 0.3545 0.1421 0.1673 0.041 Uiso 1 1 calc R
C10 C 0.2565(7) 0.0523(8) 0.2211(4) 0.033(2) Uani 1 1 d .
C11 C 0.4257(6) -0.0113(8) 0.2554(4) 0.039(2) Uani 1 1 d .
H11A H 0.4362 -0.0271 0.2086 0.047 Uiso 1 1 calc R
H11B H 0.4582 -0.0789 0.2815 0.047 Uiso 1 1 calc R
C12 C 0.4779(6) 0.1040(8) 0.2753(4) 0.031(2) Uani 1 1 d .
C13 C 0.5593(6) 0.1398(8) 0.2419(4) 0.038(2) Uani 1 1 d .
H13A H 0.5785 0.0946 0.2051 0.046 Uiso 1 1 calc R
C14 C 0.6115(7) 0.2420(9) 0.2631(4) 0.047(3) Uani 1 1 d .
H14A H 0.6677 0.2689 0.2411 0.056 Uiso 1 1 calc R
C15 C 0.5822(7) 0.3045(9) 0.3159(4) 0.039(2) Uani 1 1 d .
H15A H 0.6187 0.3746 0.3316 0.046 Uiso 1 1 calc R
C16 C 0.5003(7) 0.2666(9) 0.3465(4) 0.036(2) Uani 1 1 d .
C17 C 0.4580(7) 0.3445(7) 0.3978(4) 0.039(2) Uani 1 1 d .
H17A H 0.5039 0.4139 0.4088 0.047 Uiso 1 1 calc R
H17B H 0.3921 0.3779 0.3805 0.047 Uiso 1 1 calc R
C18 C 0.3920(7) 0.3264(9) 0.5022(4) 0.036(2) Uani 1 1 d .
C19 C 0.3581(7) 0.4445(9) 0.4999(4) 0.044(3) Uani 1 1 d .
H19A H 0.3740 0.4976 0.4653 0.053 Uiso 1 1 calc R
C20 C 0.3004(8) 0.4844(9) 0.5488(5) 0.055(3) Uani 1 1 d .
H20A H 0.2742 0.5652 0.5467 0.067 Uiso 1 1 calc R
C21 C 0.2799(8) 0.4121(10) 0.5998(5) 0.055(3) Uani 1 1 d .
H21A H 0.2407 0.4419 0.6334 0.066 Uiso 1 1 calc R
C22 C 0.3164(7) 0.2954(10) 0.6024(4) 0.048(3) Uani 1 1 d .
H22A H 0.3035 0.2448 0.6387 0.057 Uiso 1 1 calc R
C23 C 0.3710(6) 0.2500(8) 0.5541(4) 0.033(2) Uani 1 1 d .
C24 C 0.4127(6) 0.1230(8) 0.5570(3) 0.036(2) Uani 1 1 d .
H24A H 0.4109 0.0920 0.6026 0.044 Uiso 1 1 calc R
H24B H 0.4841 0.1261 0.5468 0.044 Uiso 1 1 calc R
C25 C 0.2239(6) 0.0041(8) 0.5339(4) 0.036(2) Uani 1 1 d .
H25A H 0.2007 0.0868 0.5453 0.043 Uiso 1 1 calc R
H25B H 0.1746 -0.0302 0.4998 0.043 Uiso 1 1 calc R
N3 N 0.2101(6) 0.2955(7) 0.3849(4) 0.052(2) Uani 1 1 d .
C26 C 0.1547(8) 0.3532(9) 0.4115(5) 0.047(3) Uani 1 1 d .
C27 C 0.0855(7) 0.4250(8) 0.4461(4) 0.051(3) Uani 1 1 d .
H27A H 0.0165 0.4083 0.4280 0.061 Uiso 1 1 calc R
H27B H 0.1005 0.5119 0.4408 0.061 Uiso 1 1 calc R
H27C H 0.0923 0.4038 0.4930 0.061 Uiso 1 1 calc R
N4 N 0.0447(7) 0.7566(7) 0.4605(4) 0.042(2) Uani 1 1 d .
O3 O -0.0003(5) 0.8362(6) 0.4895(3) 0.056(2) Uani 1 1 d .
O4 O 0.0063(5) 0.7117(6) 0.4086(3) 0.059(2) Uani 1 1 d .
O5 O 0.1289(5) 0.7221(6) 0.4849(3) 0.060(2) Uani 1 1 d .
N5 N 0.8536(7) 0.3383(9) 0.2768(5) 0.058(3) Uani 1 1 d .
O6 O 0.8213(6) 0.4079(7) 0.2332(3) 0.089(3) Uani 1 1 d .
O7 O 0.8657(6) 0.2302(8) 0.2638(3) 0.091(3) Uani 1 1 d .
O8 O 0.8676(6) 0.3649(7) 0.3349(3) 0.092(3) Uani 1 1 d .

loop_
_atom_site_aniso_label
_atom_site_aniso_U_11
_atom_site_aniso_U_22
_atom_site_aniso_U_33
_atom_site_aniso_U_23
_atom_site_aniso_U_13
_atom_site_aniso_U_12
Ag1 0.0396(4) 0.0405(4) 0.0369(4) -0.0041(4) 0.0073(3) -0.0056(5)
S1 0.0367(15) 0.0441(16) 0.0374(14) -0.0003(12) 0.0066(11) -0.0024(14)
S2 0.0322(14) 0.0437(16) 0.0338(13) -0.0008(11) 0.0037(10) 0.0013(13)
O1 0.052(4) 0.042(4) 0.030(4) 0.003(3) 0.010(3) 0.005(4)
O2 0.040(4) 0.034(4) 0.031(3) 0.001(3) -0.004(3) -0.001(4)
N1 0.032(5) 0.039(5) 0.024(4) 0.004(4) -0.004(3) 0.002(4)
N2 0.039(5) 0.028(5) 0.047(4) 0.002(4) 0.017(4) 0.004(4)
C1 0.036(6) 0.029(6) 0.045(6) 0.009(4) 0.010(4) 0.000(5)
C2 0.053(7) 0.042(6) 0.033(5) -0.003(5) 0.011(5) 0.002(6)
C3 0.045(6) 0.044(7) 0.043(6) 0.004(5) 0.014(4) -0.009(6)
C4 0.035(6) 0.032(6) 0.053(6) -0.002(5) 0.007(5) -0.007(5)
C5 0.028(6) 0.028(5) 0.033(5) -0.010(4) -0.008(4) 0.002(5)
C6 0.037(6) 0.037(6) 0.049(6) -0.012(5) 0.006(5) -0.003(6)
C7 0.028(6) 0.054(7) 0.052(6) -0.005(5) -0.005(5) 0.008(6)
C8 0.062(8) 0.038(6) 0.028(6) -0.005(4) 0.007(5) -0.004(6)
C9 0.032(6) 0.029(6) 0.040(5) -0.006(5) 0.002(4) -0.001(5)
C10 0.041(6) 0.034(6) 0.023(5) -0.012(4) 0.001(4) 0.002(5)
C11 0.028(6) 0.058(7) 0.031(5) -0.004(5) -0.001(4) 0.010(6)
C12 0.026(5) 0.038(6) 0.027(5) -0.007(5) -0.002(4) -0.001(5)
C13 0.033(6) 0.042(7) 0.041(6) 0.000(5) 0.005(4) 0.007(5)
C14 0.032(6) 0.063(8) 0.046(6) 0.010(6) 0.011(5) -0.005(6)
C15 0.036(6) 0.041(6) 0.039(6) 0.003(5) 0.004(5) -0.002(5)
C16 0.042(6) 0.051(7) 0.014(5) 0.005(5) 0.002(4) 0.012(6)
C17 0.052(7) 0.034(6) 0.034(6) 0.001(5) 0.014(5) -0.006(5)
C18 0.040(6) 0.037(6) 0.031(6) 0.005(5) 0.005(4) 0.003(5)
C19 0.064(7) 0.043(7) 0.023(5) -0.008(5) -0.002(5) -0.012(6)
C20 0.074(8) 0.035(7) 0.056(7) -0.017(6) -0.006(6) 0.000(6)
C21 0.060(8) 0.055(8) 0.050(7) -0.028(6) 0.009(5) 0.005(7)
C22 0.038(6) 0.063(8) 0.042(6) -0.007(5) 0.009(5) 0.003(6)
C23 0.024(5) 0.038(6) 0.034(6) -0.005(5) -0.008(4) 0.004(5)
C24 0.031(5) 0.061(7) 0.017(5) 0.006(5) 0.003(4) 0.000(6)
C25 0.040(6) 0.040(6) 0.029(5) 0.004(4) 0.009(4) -0.002(5)
N3 0.048(6) 0.031(5) 0.077(7) 0.004(5) 0.007(5) -0.008(5)
C26 0.053(8) 0.030(7) 0.055(7) 0.001(5) -0.003(6) -0.007(6)
C27 0.053(7) 0.038(7) 0.063(7) 0.001(5) 0.010(5) 0.008(6)
N4 0.049(6) 0.034(5) 0.044(6) 0.003(4) 0.009(5) -0.002(5)
O3 0.077(5) 0.049(5) 0.045(4) -0.019(3) 0.015(4) 0.012(4)
O4 0.078(5) 0.054(5) 0.043(4) -0.015(4) -0.001(4) -0.002(4)
O5 0.064(5) 0.042(4) 0.073(5) 0.002(4) -0.010(4) 0.012(4)
N5 0.055(7) 0.036(6) 0.082(8) 0.001(6) -0.002(6) -0.016(5)
O6 0.140(8) 0.055(5) 0.063(5) 0.030(4) -0.043(5) -0.037(5)
O7 0.123(8) 0.100(7) 0.047(5) 0.010(5) -0.008(4) 0.046(7)
O8 0.154(8) 0.077(6) 0.042(5) 0.001(4) -0.009(5) 0.009(6)

loop_
_atom_type_symbol
_atom_type_description
_atom_type_scat_dispersion_real
_atom_type_scat_dispersion_imag
_atom_type_scat_source
C C 0.0033 0.0016 'International Tables Vol C Tables 4.2.6.8 and 6.1.1.4'
H H 0.0000 0.0000 'International Tables Vol C Tables 4.2.6.8 and 6.1.1.4'
N N 0.0061 0.0033 'International Tables Vol C Tables 4.2.6.8 and 6.1.1.4'
O O 0.0106 0.0060 'International Tables Vol C Tables 4.2.6.8 and 6.1.1.4'
S S 0.1246 0.1234 'International Tables Vol C Tables 4.2.6.8 and 6.1.1.4'
Ag Ag -0.8971 1.1015 'International Tables Vol C Tables 4.2.6.8 and 6.1.1.4'

loop_
_geom_angle_atom_site_label_1
_geom_angle_atom_site_label_2
_geom_angle_atom_site_label_3
_geom_angle
_geom_angle_site_symmetry_1
_geom_angle_site_symmetry_3
N1 Ag1 N3 104.0(3) . .
N1 Ag1 S1 138.51(18) . .
N3 Ag1 S1 90.79(19) . .
N1 Ag1 S2 117.03(15) . .
N3 Ag1 S2 111.9(2) . .
S1 Ag1 S2 91.49(7) . .
C3 S1 C4 100.8(4) . .
C3 S1 Ag1 104.2(3) . .
C4 S1 Ag1 109.9(3) . .
C25 S2 C24 102.6(4) . .
C25 S2 Ag1 104.9(3) . .
C24 S2 Ag1 111.7(3) . .
C18 O1 C17 117.0(7) . .
C10 O2 C11 119.6(7) . .
C12 N1 C16 117.8(7) . .
C12 N1 Ag1 123.9(6) . .
C16 N1 Ag1 118.3(6) . .
C2 N2 C1 116.0(7) . .
N2 C1 C25 111.0(7) . 3_556
N2 C2 C3 108.8(7) . .
C2 C3 S1 114.1(6) . .
C5 C4 S1 114.4(6) . .
C6 C5 C10 117.7(8) . .
C6 C5 C4 122.2(8) . .
C10 C5 C4 120.0(8) . .
C5 C6 C7 121.8(9) . .
C8 C7 C6 119.0(9) . .
C7 C8 C9 120.8(9) . .
C10 C9 C8 119.2(9) . .
C9 C10 O2 125.0(8) . .
C9 C10 C5 121.4(8) . .
O2 C10 C5 113.6(8) . .
O2 C11 C12 116.2(7) . .
N1 C12 C13 122.9(8) . .
N1 C12 C11 118.5(8) . .
C13 C12 C11 118.5(8) . .
C14 C13 C12 118.4(9) . .
C15 C14 C13 119.4(9) . .
C14 C15 C16 119.9(9) . .
C15 C16 N1 121.5(8) . .
C15 C16 C17 120.4(9) . .
N1 C16 C17 117.6(8) . .
O1 C17 C16 110.0(7) . .
O1 C18 C19 124.0(8) . .
O1 C18 C23 115.5(8) . .
C19 C18 C23 120.5(9) . .
C18 C19 C20 118.4(9) . .
C21 C20 C19 121.9(10) . .
C20 C21 C22 119.0(9) . .
C23 C22 C21 121.4(10) . .
C22 C23 C18 118.7(9) . .
C22 C23 C24 121.9(8) . .
C18 C23 C24 119.4(8) . .
C23 C24 S2 114.4(5) . .
C1 C25 S2 111.5(6) 3_556 .
C26 N3 Ag1 147.8(8) . .
N3 C26 C27 179.1(12) . .
O3 N4 O4 120.3(9) . .
O3 N4 O5 118.5(8) . .
O4 N4 O5 121.1(8) . .
O8 N5 O6 125.1(10) . .
O8 N5 O7 115.2(10) . .
O6 N5 O7 119.4(10) . .

loop_
_geom_bond_atom_site_label_1
_geom_bond_atom_site_label_2
_geom_bond_distance
_geom_bond_site_symmetry_2
Ag1 N1 2.331(7) .
Ag1 N3 2.426(9) .
Ag1 S1 2.618(2) .
Ag1 S2 2.631(2) .
S1 C3 1.774(9) .
S1 C4 1.806(8) .
S2 C25 1.812(8) .
S2 C24 1.824(8) .
O1 C18 1.365(9) .
O1 C17 1.417(8) .
O2 C10 1.376(9) .
O2 C11 1.411(9) .
N1 C12 1.323(9) .
N1 C16 1.363(10) .
N2 C2 1.460(9) .
N2 C1 1.464(9) .
C1 C25 1.524(10) 3_556
C2 C3 1.528(11) .
C4 C5 1.476(11) .
C5 C6 1.378(11) .
C5 C10 1.396(11) .
C6 C7 1.385(11) .
C7 C8 1.371(11) .
C8 C9 1.388(11) .
C9 C10 1.372(11) .
C11 C12 1.482(11) .
C12 C13 1.381(11) .
C13 C14 1.369(11) .
C14 C15 1.358(11) .
C15 C16 1.363(11) .
C16 C17 1.493(10) .
C18 C19 1.369(11) .
C18 C23 1.393(11) .
C19 C20 1.378(12) .
C20 C21 1.351(12) .
C21 C22 1.367(12) .
C22 C23 1.363(11) .
C23 C24 1.497(11) .
C25 C1 1.524(10) 3_556
N3 C26 1.140(11) .
C26 C27 1.436(12) .
N4 O3 1.235(9) .
N4 O4 1.238(8) .
N4 O5 1.249(9) .
N5 O8 1.218(10) .
N5 O6 1.221(10) .
N5 O7 1.226(9) .
